data_4301747
loop_
_publ_author_name
'Miguel Baya'
'Miguel A. Esteruelas'
'Montserrat Oliv\'an'
'Enrique O\~nate'

_publ_contact_author
;
  Dr. Enrique O\~nate Rodr\'iguez
  Departamento de Qu\'imica Inorg\'anica - I.C.M.A.
  Facultad de Ciencias
  Universidad de Zaragoza - C.S.I.C.
  50009 Zaragoza, Spain
;
_publ_contact_author_email enriqueo@posta.unizar.es
_publ_section_title
;
Monocationic Trihydride and Dicationic Dihydride-Dihydrogen and
Bis(dihydrogen) Osmium Complexes Containing Cyclic and Acyclic Triamine
Ligands: Influence of the N-Os-N Angles on the Hydrogen-Hydrogen
Interactions
;
_journal_name_full 'Inorganic Chemistry'
_journal_page_first 2677
_journal_page_last 2686
_journal_paper_doi 10.1021/ic8023259
_journal_volume 48
_journal_year 2009
_chemical_formula_moiety 'C16 H41 N3 Os P, Cl'
_chemical_formula_sum 'C16 H41 Cl N3 Os P'
_chemical_formula_weight 532.14
_chemical_name_systematic
; 
 ? 
;
_space_group_IT_number 14
_symmetry_cell_setting monoclinic
_symmetry_space_group_name_Hall '-P 2yn'
_symmetry_space_group_name_H-M 'P 1 21/n 1'
_atom_sites_solution_hydrogens geom
_atom_sites_solution_primary direct
_atom_sites_solution_secondary difmap
_audit_creation_method SHELXL-97
_cell_angle_alpha 90.00
_cell_angle_beta 101.078(2)
_cell_angle_gamma 90.00
_cell_formula_units_Z 4
_cell_length_a 11.0652(12)
_cell_length_b 13.6318(15)
_cell_length_c 14.0989(15)
_cell_measurement_reflns_used 4340
_cell_measurement_temperature 100(2)
_cell_measurement_theta_max 27
_cell_measurement_theta_min 2
_cell_volume 2087.0(4)
_computing_cell_refinement 'SAINT+ v. 6.1 (Bruker AXS, 2000)'
_computing_data_collection 'SMART v. 5.625 (Bruker AXS, 2000)'
_computing_data_reduction 'SAINT+ v. 6.1 (Bruker AXS, 2000)'
_computing_molecular_graphics 'XP, SHELXTL v. 6.1 (Bruker, 2000)'
_computing_publication_material 'XCIF, SHELXTL v. 6.1 (Bruker, 2000)'
_computing_structure_refinement 'SHELXL-97 (Sheldrick, 1997)'
_computing_structure_solution 'SHELXS-97 (Sheldrick, 1990)'
_diffrn_ambient_temperature 100(2)
_diffrn_detector_area_resol_mean 8.26
_diffrn_measured_fraction_theta_full 0.998
_diffrn_measured_fraction_theta_max 0.940
_diffrn_measurement_device_type 'Bruker SMART APEX CCD system'
_diffrn_measurement_method '\w rotations with narrow frames'
_diffrn_radiation_monochromator graphite
_diffrn_radiation_source 'fine-focus sealed tube'
_diffrn_radiation_type MoK\a
_diffrn_radiation_wavelength 0.71073
_diffrn_reflns_av_R_equivalents 0.0411
_diffrn_reflns_av_sigmaI/netI 0.0417
_diffrn_reflns_limit_h_max 14
_diffrn_reflns_limit_h_min -14
_diffrn_reflns_limit_k_max 18
_diffrn_reflns_limit_k_min -17
_diffrn_reflns_limit_l_max 18
_diffrn_reflns_limit_l_min -18
_diffrn_reflns_number 18532
_diffrn_reflns_theta_full 27.50
_diffrn_reflns_theta_max 28.80
_diffrn_reflns_theta_min 2.10
_diffrn_standards_number 'no decay'
_exptl_absorpt_coefficient_mu 6.316
_exptl_absorpt_correction_T_max 0.682
_exptl_absorpt_correction_T_min 0.475
_exptl_absorpt_correction_type multi-scan
_exptl_absorpt_process_details
;
 Absorption correction performed with SADABS program. This is based on the
 method of Blessing: Blessing, R. H., Acta Crystallogr., Sect. A 1995, 51, 33.
  
 SADABS: Area-Detector Absorption Correction. Bruker-AXS 
  within SAINT+ package, v. 6.1 (2000).
;
_exptl_crystal_colour colorless
_exptl_crystal_density_diffrn 1.694
_exptl_crystal_density_method 'not measured'
_exptl_crystal_description 'irregular block'
_exptl_crystal_F_000 1064
_exptl_crystal_size_max 0.12
_exptl_crystal_size_mid 0.06
_exptl_crystal_size_min 0.06
_refine_diff_density_max 1.139
_refine_diff_density_min -1.101
_refine_diff_density_rms 0.141
_refine_ls_extinction_method none
_refine_ls_goodness_of_fit_ref 1.042
_refine_ls_hydrogen_treatment mixed
_refine_ls_matrix_type full
_refine_ls_number_parameters 215
_refine_ls_number_reflns 5114
_refine_ls_number_restraints 0
_refine_ls_restrained_S_all 1.042
_refine_ls_R_factor_all 0.0366
_refine_ls_R_factor_gt 0.0284
_refine_ls_shift/su_max 0.003
_refine_ls_shift/su_mean 0.000
_refine_ls_structure_factor_coef Fsqd
_refine_ls_weighting_details 'calc w=1/[\s^2^(Fo^2^)+(0.0219P)^2^+0.4634P] where P=(Fo^2^+2Fc^2^)/3'
_refine_ls_weighting_scheme calc
_refine_ls_wR_factor_gt 0.0545
_refine_ls_wR_factor_ref 0.0567
_reflns_number_gt 4418
_reflns_number_total 5114
_reflns_threshold_expression >2sigma(I)
_cod_data_source_file ic8023259_si_001_4.cif
_cod_data_source_block mae308as
_cod_original_sg_symbol_H-M 'P 21/n'
_cod_database_code 4301747

loop_
_symmetry_equiv_pos_as_xyz
'x, y, z'
'-x+1/2, y+1/2, -z+1/2'
'-x, -y, -z'
'x-1/2, -y-1/2, z-1/2'

loop_
_atom_site_label
_atom_site_type_symbol
_atom_site_fract_x
_atom_site_fract_y
_atom_site_fract_z
_atom_site_U_iso_or_equiv
_atom_site_adp_type
_atom_site_occupancy
_atom_site_symmetry_multiplicity
_atom_site_calc_flag
_atom_site_refinement_flags
_atom_site_disorder_assembly
_atom_site_disorder_group
Os Os 0.102433(12) 0.226697(10) 0.051135(10) 0.01184(5) Uani 1 1 d . . .
H1C H 0.113(4) 0.137(3) 0.007(3) 0.035(7) Uiso 1 1 d . . .
H1B H 0.101(4) 0.223(3) -0.057(3) 0.035(7) Uiso 1 1 d . . .
H1A H 0.099(4) 0.323(3) -0.002(3) 0.035(7) Uiso 1 1 d . . .
Cl Cl 0.27757(8) 0.41704(7) 0.34385(6) 0.01850(19) Uani 1 1 d . . .
P1 P 0.30950(9) 0.23901(7) 0.06328(7) 0.01260(19) Uani 1 1 d . . .
N1 N -0.0976(3) 0.2116(2) 0.0258(2) 0.0159(7) Uani 1 1 d . . .
H1 H -0.1186 0.1823 -0.0347 0.019 Uiso 1 1 calc R . .
N2 N 0.0839(3) 0.1186(2) 0.1610(2) 0.0148(7) Uani 1 1 d . . .
H2 H 0.1437 0.0709 0.1603 0.018 Uiso 1 1 calc R . .
N3 N 0.0761(3) 0.3214(2) 0.1733(2) 0.0144(6) Uani 1 1 d . . .
H3 H 0.1515 0.3516 0.1956 0.017 Uiso 1 1 calc R . .
C1 C -0.1406(3) 0.1413(3) 0.0938(3) 0.0184(8) Uani 1 1 d . . .
H1D H -0.2133 0.1049 0.0594 0.022 Uiso 1 1 calc R . .
H1E H -0.1651 0.1779 0.1477 0.022 Uiso 1 1 calc R . .
C2 C -0.0390(3) 0.0702(3) 0.1332(3) 0.0177(8) Uani 1 1 d . . .
H2A H -0.0593 0.0369 0.1905 0.021 Uiso 1 1 calc R . .
H2B H -0.0343 0.0195 0.0837 0.021 Uiso 1 1 calc R . .
C3 C 0.1076(3) 0.1639(3) 0.2580(2) 0.0163(8) Uani 1 1 d . . .
H3C H 0.1976 0.1704 0.2813 0.020 Uiso 1 1 calc R . .
H3D H 0.0747 0.1210 0.3036 0.020 Uiso 1 1 calc R . .
C4 C 0.0484(3) 0.2633(3) 0.2557(3) 0.0157(8) Uani 1 1 d . . .
H4A H -0.0419 0.2558 0.2490 0.019 Uiso 1 1 calc R . .
H4B H 0.0798 0.2982 0.3170 0.019 Uiso 1 1 calc R . .
C5 C -0.0150(3) 0.4020(3) 0.1475(3) 0.0191(8) Uani 1 1 d . . .
H5A H 0.0124 0.4445 0.0988 0.023 Uiso 1 1 calc R . .
H5B H -0.0153 0.4424 0.2058 0.023 Uiso 1 1 calc R . .
C6 C -0.1463(3) 0.3684(3) 0.1077(3) 0.0204(8) Uani 1 1 d . . .
H6A H -0.1987 0.4275 0.0943 0.024 Uiso 1 1 calc R . .
H6B H -0.1756 0.3311 0.1591 0.024 Uiso 1 1 calc R . .
C7 C -0.1675(3) 0.3054(3) 0.0167(3) 0.0198(8) Uani 1 1 d . . .
H7A H -0.2564 0.2903 -0.0014 0.024 Uiso 1 1 calc R . .
H7B H -0.1446 0.3441 -0.0366 0.024 Uiso 1 1 calc R . .
C8 C 0.3642(3) 0.3543(3) 0.0147(3) 0.0169(8) Uani 1 1 d . . .
H8 H 0.4563 0.3534 0.0293 0.020 Uiso 1 1 calc R . .
C9 C 0.3218(4) 0.4428(3) 0.0668(3) 0.0207(8) Uani 1 1 d . . .
H9A H 0.3643 0.5019 0.0510 0.031 Uiso 1 1 calc R . .
H9B H 0.3413 0.4317 0.1368 0.031 Uiso 1 1 calc R . .
H9C H 0.2327 0.4513 0.0460 0.031 Uiso 1 1 calc R . .
C10 C 0.3228(4) 0.3671(3) -0.0950(3) 0.0224(9) Uani 1 1 d . . .
H10A H 0.2326 0.3665 -0.1117 0.034 Uiso 1 1 calc R . .
H10B H 0.3557 0.3133 -0.1286 0.034 Uiso 1 1 calc R . .
H10C H 0.3535 0.4298 -0.1149 0.034 Uiso 1 1 calc R . .
C11 C 0.4060(3) 0.2399(3) 0.1888(3) 0.0165(8) Uani 1 1 d . . .
H11 H 0.3538 0.2737 0.2294 0.020 Uiso 1 1 calc R . .
C12 C 0.4266(3) 0.1373(3) 0.2315(3) 0.0204(8) Uani 1 1 d . . .
H12A H 0.4900 0.1038 0.2036 0.031 Uiso 1 1 calc R . .
H12B H 0.3495 0.1000 0.2165 0.031 Uiso 1 1 calc R . .
H12C H 0.4535 0.1419 0.3017 0.031 Uiso 1 1 calc R . .
C13 C 0.5298(4) 0.2966(3) 0.2084(3) 0.0229(9) Uani 1 1 d . . .
H13A H 0.5648 0.2950 0.2778 0.034 Uiso 1 1 calc R . .
H13B H 0.5155 0.3648 0.1873 0.034 Uiso 1 1 calc R . .
H13C H 0.5873 0.2658 0.1726 0.034 Uiso 1 1 calc R . .
C14 C 0.3823(3) 0.1375(3) 0.0046(3) 0.0160(8) Uani 1 1 d . . .
H14 H 0.3740 0.0779 0.0443 0.019 Uiso 1 1 calc R . .
C15 C 0.3163(3) 0.1108(3) -0.0989(3) 0.0195(8) Uani 1 1 d . . .
H15A H 0.3255 0.1647 -0.1429 0.029 Uiso 1 1 calc R . .
H15B H 0.2286 0.0996 -0.0996 0.029 Uiso 1 1 calc R . .
H15C H 0.3529 0.0510 -0.1199 0.029 Uiso 1 1 calc R . .
C16 C 0.5200(3) 0.1478(3) 0.0072(3) 0.0222(9) Uani 1 1 d . . .
H16A H 0.5486 0.0924 -0.0269 0.033 Uiso 1 1 calc R . .
H16B H 0.5641 0.1483 0.0745 0.033 Uiso 1 1 calc R . .
H16C H 0.5358 0.2093 -0.0242 0.033 Uiso 1 1 calc R . .

loop_
_atom_site_aniso_label
_atom_site_aniso_U_11
_atom_site_aniso_U_22
_atom_site_aniso_U_33
_atom_site_aniso_U_23
_atom_site_aniso_U_13
_atom_site_aniso_U_12
Os 0.00979(7) 0.01443(8) 0.01105(7) -0.00094(6) 0.00137(5) 0.00043(6)
Cl 0.0187(5) 0.0164(5) 0.0180(5) 0.0015(4) -0.0025(4) -0.0025(4)
P1 0.0115(5) 0.0132(5) 0.0131(4) 0.0002(4) 0.0025(4) 0.0002(4)
N1 0.0147(16) 0.0161(17) 0.0172(16) -0.0017(13) 0.0039(13) -0.0003(12)
N2 0.0107(15) 0.0147(16) 0.0195(17) -0.0015(13) 0.0039(13) 0.0016(12)
N3 0.0142(16) 0.0129(15) 0.0164(16) -0.0002(13) 0.0037(12) -0.0013(12)
C1 0.0149(19) 0.017(2) 0.022(2) -0.0013(16) 0.0012(16) -0.0014(15)
C2 0.0142(19) 0.0135(19) 0.026(2) 0.0005(16) 0.0046(16) -0.0005(15)
C3 0.0140(18) 0.022(2) 0.0125(18) 0.0042(15) 0.0016(14) -0.0013(15)
C4 0.0149(19) 0.020(2) 0.0129(18) -0.0002(15) 0.0046(15) -0.0017(15)
C5 0.021(2) 0.0124(19) 0.025(2) -0.0030(16) 0.0076(17) 0.0006(15)
C6 0.0126(19) 0.023(2) 0.024(2) 0.0042(17) 0.0014(16) 0.0083(16)
C7 0.0133(19) 0.024(2) 0.022(2) 0.0012(16) 0.0011(16) 0.0040(16)
C8 0.0171(19) 0.0154(19) 0.0186(19) 0.0029(15) 0.0040(15) 0.0007(15)
C9 0.026(2) 0.0128(19) 0.022(2) 0.0026(16) 0.0027(17) -0.0020(16)
C10 0.026(2) 0.021(2) 0.021(2) 0.0031(17) 0.0092(17) -0.0012(17)
C11 0.0141(18) 0.018(2) 0.0169(19) 0.0003(15) 0.0008(15) -0.0012(15)
C12 0.018(2) 0.021(2) 0.021(2) 0.0065(17) -0.0002(16) 0.0009(16)
C13 0.021(2) 0.027(2) 0.019(2) 0.0001(17) -0.0019(16) -0.0063(17)
C14 0.0144(19) 0.0182(19) 0.0158(19) 0.0004(15) 0.0036(15) 0.0033(15)
C15 0.018(2) 0.020(2) 0.021(2) -0.0045(16) 0.0062(16) 0.0015(16)
C16 0.0136(19) 0.030(2) 0.023(2) 0.0002(18) 0.0038(16) 0.0035(17)

loop_
_atom_type_symbol
_atom_type_description
_atom_type_scat_dispersion_real
_atom_type_scat_dispersion_imag
_atom_type_scat_source
C C 0.0033 0.0016 'International Tables Vol C Tables 4.2.6.8 and 6.1.1.4'
H H 0.0000 0.0000 'International Tables Vol C Tables 4.2.6.8 and 6.1.1.4'
N N 0.0061 0.0033 'International Tables Vol C Tables 4.2.6.8 and 6.1.1.4'
P P 0.1023 0.0942 'International Tables Vol C Tables 4.2.6.8 and 6.1.1.4'
Cl Cl 0.1484 0.1585 'International Tables Vol C Tables 4.2.6.8 and 6.1.1.4'
Os Os -1.2165 7.6030 'International Tables Vol C Tables 4.2.6.8 and 6.1.1.4'

loop_
_geom_angle_atom_site_label_1
_geom_angle_atom_site_label_2
_geom_angle_atom_site_label_3
_geom_angle
_geom_angle_site_symmetry_1
_geom_angle_site_symmetry_3
_geom_angle_publ_flag
N2 Os N1 79.71(11) . . ?
N2 Os N3 78.28(11) . . ?
N1 Os N3 84.33(11) . . ?
N2 Os P1 103.19(8) . . ?
N1 Os P1 174.86(8) . . ?
N3 Os P1 100.36(8) . . ?
N2 Os H1C 75.4(17) . . ?
N1 Os H1C 90.7(16) . . ?
N3 Os H1C 153.7(17) . . ?
P1 Os H1C 86.0(16) . . ?
N2 Os H1B 134.7(15) . . ?
N1 Os H1B 91.0(16) . . ?
N3 Os H1B 145.3(15) . . ?
P1 Os H1B 84.0(16) . . ?
H1C Os H1B 60(2) . . ?
N2 Os H1A 160.9(16) . . ?
N1 Os H1A 94.3(15) . . ?
N3 Os H1A 83.2(16) . . ?
P1 Os H1A 84.3(15) . . ?
H1C Os H1A 123(2) . . ?
H1B Os H1A 63(2) . . ?
C8 P1 C14 105.29(17) . . ?
C8 P1 C11 100.05(16) . . ?
C14 P1 C11 101.86(17) . . ?
C8 P1 Os 115.44(12) . . ?
C14 P1 Os 115.19(12) . . ?
C11 P1 Os 116.93(12) . . ?
C7 N1 C1 112.5(3) . . ?
C7 N1 Os 115.3(2) . . ?
C1 N1 Os 113.1(2) . . ?
C7 N1 H1 104.9 . . ?
C1 N1 H1 104.9 . . ?
Os N1 H1 104.9 . . ?
C3 N2 C2 114.7(3) . . ?
C3 N2 Os 110.6(2) . . ?
C2 N2 Os 108.5(2) . . ?
C3 N2 H2 107.6 . . ?
C2 N2 H2 107.6 . . ?
Os N2 H2 107.6 . . ?
C4 N3 C5 110.7(3) . . ?
C4 N3 Os 112.0(2) . . ?
C5 N3 Os 115.1(2) . . ?
C4 N3 H3 106.1 . . ?
C5 N3 H3 106.1 . . ?
Os N3 H3 106.1 . . ?
N1 C1 C2 110.0(3) . . ?
N1 C1 H1D 109.7 . . ?
C2 C1 H1D 109.7 . . ?
N1 C1 H1E 109.7 . . ?
C2 C1 H1E 109.7 . . ?
H1D C1 H1E 108.2 . . ?
N2 C2 C1 112.9(3) . . ?
N2 C2 H2A 109.0 . . ?
C1 C2 H2A 109.0 . . ?
N2 C2 H2B 109.0 . . ?
C1 C2 H2B 109.0 . . ?
H2A C2 H2B 107.8 . . ?
N2 C3 C4 110.9(3) . . ?
N2 C3 H3C 109.5 . . ?
C4 C3 H3C 109.5 . . ?
N2 C3 H3D 109.5 . . ?
C4 C3 H3D 109.5 . . ?
H3C C3 H3D 108.0 . . ?
N3 C4 C3 110.1(3) . . ?
N3 C4 H4A 109.7 . . ?
C3 C4 H4A 109.7 . . ?
N3 C4 H4B 109.7 . . ?
C3 C4 H4B 109.7 . . ?
H4A C4 H4B 108.2 . . ?
N3 C5 C6 114.9(3) . . ?
N3 C5 H5A 108.5 . . ?
C6 C5 H5A 108.5 . . ?
N3 C5 H5B 108.5 . . ?
C6 C5 H5B 108.5 . . ?
H5A C5 H5B 107.5 . . ?
C5 C6 C7 117.4(3) . . ?
C5 C6 H6A 107.9 . . ?
C7 C6 H6A 107.9 . . ?
C5 C6 H6B 107.9 . . ?
C7 C6 H6B 107.9 . . ?
H6A C6 H6B 107.2 . . ?
N1 C7 C6 114.7(3) . . ?
N1 C7 H7A 108.6 . . ?
C6 C7 H7A 108.6 . . ?
N1 C7 H7B 108.6 . . ?
C6 C7 H7B 108.6 . . ?
H7A C7 H7B 107.6 . . ?
C9 C8 C10 109.5(3) . . ?
C9 C8 P1 109.7(2) . . ?
C10 C8 P1 114.3(3) . . ?
C9 C8 H8 107.7 . . ?
C10 C8 H8 107.7 . . ?
P1 C8 H8 107.7 . . ?
C8 C9 H9A 109.5 . . ?
C8 C9 H9B 109.5 . . ?
H9A C9 H9B 109.5 . . ?
C8 C9 H9C 109.5 . . ?
H9A C9 H9C 109.5 . . ?
H9B C9 H9C 109.5 . . ?
C8 C10 H10A 109.5 . . ?
C8 C10 H10B 109.5 . . ?
H10A C10 H10B 109.5 . . ?
C8 C10 H10C 109.5 . . ?
H10A C10 H10C 109.5 . . ?
H10B C10 H10C 109.5 . . ?
C12 C11 C13 109.1(3) . . ?
C12 C11 P1 112.3(3) . . ?
C13 C11 P1 119.5(3) . . ?
C12 C11 H11 104.8 . . ?
C13 C11 H11 104.8 . . ?
P1 C11 H11 104.8 . . ?
C11 C12 H12A 109.5 . . ?
C11 C12 H12B 109.5 . . ?
H12A C12 H12B 109.5 . . ?
C11 C12 H12C 109.5 . . ?
H12A C12 H12C 109.5 . . ?
H12B C12 H12C 109.5 . . ?
C11 C13 H13A 109.5 . . ?
C11 C13 H13B 109.5 . . ?
H13A C13 H13B 109.5 . . ?
C11 C13 H13C 109.5 . . ?
H13A C13 H13C 109.5 . . ?
H13B C13 H13C 109.5 . . ?
C16 C14 C15 109.5(3) . . ?
C16 C14 P1 115.8(3) . . ?
C15 C14 P1 115.2(2) . . ?
C16 C14 H14 105.1 . . ?
C15 C14 H14 105.1 . . ?
P1 C14 H14 105.1 . . ?
C14 C15 H15A 109.5 . . ?
C14 C15 H15B 109.5 . . ?
H15A C15 H15B 109.5 . . ?
C14 C15 H15C 109.5 . . ?
H15A C15 H15C 109.5 . . ?
H15B C15 H15C 109.5 . . ?
C14 C16 H16A 109.5 . . ?
C14 C16 H16B 109.5 . . ?
H16A C16 H16B 109.5 . . ?
C14 C16 H16C 109.5 . . ?
H16A C16 H16C 109.5 . . ?
H16B C16 H16C 109.5 . . ?

loop_
_geom_bond_atom_site_label_1
_geom_bond_atom_site_label_2
_geom_bond_distance
_geom_bond_site_symmetry_2
_geom_bond_publ_flag
Os N2 2.176(3) . ?
Os N1 2.183(3) . ?
Os N3 2.216(3) . ?
Os P1 2.2708(10) . ?
Os H1C 1.39(4) . ?
Os H1B 1.52(4) . ?
Os H1A 1.51(4) . ?
P1 C8 1.862(4) . ?
P1 C14 1.872(4) . ?
P1 C11 1.883(4) . ?
N1 C7 1.486(5) . ?
N1 C1 1.496(5) . ?
N1 H1 0.9300 . ?
N2 C3 1.477(4) . ?
N2 C2 1.494(4) . ?
N2 H2 0.9300 . ?
N3 C4 1.486(4) . ?
N3 C5 1.488(4) . ?
N3 H3 0.9300 . ?
C1 C2 1.507(5) . ?
C1 H1D 0.9900 . ?
C1 H1E 0.9900 . ?
C2 H2A 0.9900 . ?
C2 H2B 0.9900 . ?
C3 C4 1.503(5) . ?
C3 H3C 0.9900 . ?
C3 H3D 0.9900 . ?
C4 H4A 0.9900 . ?
C4 H4B 0.9900 . ?
C5 C6 1.524(5) . ?
C5 H5A 0.9900 . ?
C5 H5B 0.9900 . ?
C6 C7 1.524(5) . ?
C6 H6A 0.9900 . ?
C6 H6B 0.9900 . ?
C7 H7A 0.9900 . ?
C7 H7B 0.9900 . ?
C8 C9 1.532(5) . ?
C8 C10 1.537(5) . ?
C8 H8 1.0000 . ?
C9 H9A 0.9800 . ?
C9 H9B 0.9800 . ?
C9 H9C 0.9800 . ?
C10 H10A 0.9800 . ?
C10 H10B 0.9800 . ?
C10 H10C 0.9800 . ?
C11 C12 1.523(5) . ?
C11 C13 1.551(5) . ?
C11 H11 1.0000 . ?
C12 H12A 0.9800 . ?
C12 H12B 0.9800 . ?
C12 H12C 0.9800 . ?
C13 H13A 0.9800 . ?
C13 H13B 0.9800 . ?
C13 H13C 0.9800 . ?
C14 C16 1.524(5) . ?
C14 C15 1.545(5) . ?
C14 H14 1.0000 . ?
C15 H15A 0.9800 . ?
C15 H15B 0.9800 . ?
C15 H15C 0.9800 . ?
C16 H16A 0.9800 . ?
C16 H16B 0.9800 . ?
C16 H16C 0.9800 . ?

loop_
_geom_torsion_atom_site_label_1
_geom_torsion_atom_site_label_2
_geom_torsion_atom_site_label_3
_geom_torsion_atom_site_label_4
_geom_torsion
_geom_torsion_site_symmetry_1
_geom_torsion_site_symmetry_2
_geom_torsion_site_symmetry_3
_geom_torsion_site_symmetry_4
_geom_torsion_publ_flag
N2 Os P1 C8 -158.40(15) . . . . ?
N1 Os P1 C8 77.6(9) . . . . ?
N3 Os P1 C8 -78.15(15) . . . . ?
N2 Os P1 C14 78.48(15) . . . . ?
N1 Os P1 C14 -45.5(9) . . . . ?
N3 Os P1 C14 158.73(15) . . . . ?
N2 Os P1 C11 -41.11(16) . . . . ?
N1 Os P1 C11 -165.1(9) . . . . ?
N3 Os P1 C11 39.14(15) . . . . ?
N2 Os N1 C7 132.5(3) . . . . ?
N3 Os N1 C7 53.5(2) . . . . ?
P1 Os N1 C7 -102.6(9) . . . . ?
N2 Os N1 C1 1.1(2) . . . . ?
N3 Os N1 C1 -77.9(2) . . . . ?
P1 Os N1 C1 126.0(8) . . . . ?
N1 Os N2 C3 -105.6(2) . . . . ?
N3 Os N2 C3 -19.3(2) . . . . ?
P1 Os N2 C3 78.7(2) . . . . ?
N1 Os N2 C2 21.1(2) . . . . ?
N3 Os N2 C2 107.4(2) . . . . ?
P1 Os N2 C2 -154.6(2) . . . . ?
N2 Os N3 C4 -5.7(2) . . . . ?
N1 Os N3 C4 74.9(2) . . . . ?
P1 Os N3 C4 -107.2(2) . . . . ?
N2 Os N3 C5 -133.3(2) . . . . ?
N1 Os N3 C5 -52.7(2) . . . . ?
P1 Os N3 C5 125.2(2) . . . . ?
C7 N1 C1 C2 -155.9(3) . . . . ?
Os N1 C1 C2 -23.1(4) . . . . ?
C3 N2 C2 C1 82.9(4) . . . . ?
Os N2 C2 C1 -41.3(3) . . . . ?
N1 C1 C2 N2 43.0(4) . . . . ?
C2 N2 C3 C4 -81.3(4) . . . . ?
Os N2 C3 C4 41.9(3) . . . . ?
C5 N3 C4 C3 159.3(3) . . . . ?
Os N3 C4 C3 29.4(3) . . . . ?
N2 C3 C4 N3 -47.1(4) . . . . ?
C4 N3 C5 C6 -65.9(4) . . . . ?
Os N3 C5 C6 62.3(4) . . . . ?
N3 C5 C6 C7 -58.8(5) . . . . ?
C1 N1 C7 C6 67.5(4) . . . . ?
Os N1 C7 C6 -64.2(4) . . . . ?
C5 C6 C7 N1 59.4(5) . . . . ?
C14 P1 C8 C9 -173.6(2) . . . . ?
C11 P1 C8 C9 -68.2(3) . . . . ?
Os P1 C8 C9 58.2(3) . . . . ?
C14 P1 C8 C10 63.1(3) . . . . ?
C11 P1 C8 C10 168.4(3) . . . . ?
Os P1 C8 C10 -65.2(3) . . . . ?
C8 P1 C11 C12 -154.2(3) . . . . ?
C14 P1 C11 C12 -46.1(3) . . . . ?
Os P1 C11 C12 80.4(3) . . . . ?
C8 P1 C11 C13 -24.5(3) . . . . ?
C14 P1 C11 C13 83.6(3) . . . . ?
Os P1 C11 C13 -149.9(3) . . . . ?
C8 P1 C14 C16 48.3(3) . . . . ?
C11 P1 C14 C16 -55.7(3) . . . . ?
Os P1 C14 C16 176.6(2) . . . . ?
C8 P1 C14 C15 -81.2(3) . . . . ?
C11 P1 C14 C15 174.7(3) . . . . ?
Os P1 C14 C15 47.1(3) . . . . ?
